data_4304751
loop_
_publ_author_name
'Ramon Vicente'
'Joan Cano'
'Eliseo Ruiz'
'Salah S. Massoud'
'Franz A. Mautner'

_publ_section_title
;
Squarato-Metal(II) Complexes. 2. Unusual Bonding Mode for a
Squarato-Bridged Trinuclear Copper(II) Complex
;
_journal_name_full 'Inorganic Chemistry'
_journal_page_first 4648
_journal_page_last 4655
_journal_paper_doi 10.1021/ic702324q
_journal_volume 47
_journal_year 2008
_chemical_formula_moiety 'C64 H66 Cu3 N12 O4, 4(Cl O4), 2(H2 O)'
_chemical_formula_sum 'C64 H70 Cl4 Cu3 N12 O22'
_chemical_formula_weight 1691.77
_chemical_name_common '[Cu3(pmap)3(C4O)4](ClO4)4.2H2O'
_chemical_name_systematic
; 
 ? 
;
_space_group_IT_number 2
_symmetry_cell_setting triclinic
_symmetry_space_group_name_Hall '-P 1'
_symmetry_space_group_name_H-M 'P -1'
_atom_sites_solution_hydrogens geom
_atom_sites_solution_primary direct
_atom_sites_solution_secondary difmap
_audit_creation_method SHELXL
_cell_angle_alpha 108.93(3)
_cell_angle_beta 103.76(3)
_cell_angle_gamma 91.86(3)
_cell_formula_units_Z 2
_cell_length_a 12.554(3)
_cell_length_b 14.286(3)
_cell_length_c 21.448(4)
_cell_measurement_reflns_used 10500
_cell_measurement_temperature 99(2)
_cell_measurement_theta_max 25.50
_cell_measurement_theta_min 1.04
_cell_volume 3508.9(16)
_computing_cell_refinement 'Bruker SAINT (1998)'
_computing_data_collection 'Bruker SMART (1998)'
_computing_data_reduction 'Bruker SHELXTL'
_computing_molecular_graphics 'SHELXTL/PC v.5.03 (Siemens Ind. Aut.)'
_computing_publication_material 'SHELXTL/PC v.5.03 (Siemens Ind. Aut-)'
_computing_structure_refinement 'SHELXL-93 (Sheldrick, 1993)'
_computing_structure_solution 'SHELXS-86 (Sheldrick, 1990)'
_diffrn_ambient_temperature 99(2)
_diffrn_measured_fraction_theta_full 0.99
_diffrn_measured_fraction_theta_max 0.99
_diffrn_measurement_device 'Bruker P4'
_diffrn_measurement_method \w-scans
_diffrn_radiation_monochromator graphite
_diffrn_radiation_source 'fine-focus sealed tube'
_diffrn_radiation_type MoK\a
_diffrn_radiation_wavelength 0.71073
_diffrn_reflns_av_R_equivalents 0.0463
_diffrn_reflns_av_sigmaI/netI 0.0765
_diffrn_reflns_limit_h_max 15
_diffrn_reflns_limit_h_min -15
_diffrn_reflns_limit_k_max 17
_diffrn_reflns_limit_k_min -17
_diffrn_reflns_limit_l_max 25
_diffrn_reflns_limit_l_min -25
_diffrn_reflns_number 26277
_diffrn_reflns_theta_full 25.50
_diffrn_reflns_theta_max 25.50
_diffrn_reflns_theta_min 1.04
_exptl_absorpt_coefficient_mu 1.139
_exptl_absorpt_correction_T_max 0.843
_exptl_absorpt_correction_T_min 0.716
_exptl_absorpt_correction_type empirical
_exptl_absorpt_process_details SADABS
_exptl_crystal_colour blue
_exptl_crystal_density_diffrn 1.601
_exptl_crystal_description irregular
_exptl_crystal_F_000 1738
_exptl_crystal_size_max 0.32
_exptl_crystal_size_mid 0.23
_exptl_crystal_size_min 0.15
_refine_diff_density_max 1.287
_refine_diff_density_min -0.689
_refine_diff_density_rms 0.140
_refine_ls_extinction_method none
_refine_ls_goodness_of_fit_all 1.130
_refine_ls_goodness_of_fit_ref 1.178
_refine_ls_hydrogen_treatment calc
_refine_ls_matrix_type full
_refine_ls_number_parameters 1024
_refine_ls_number_reflns 12907
_refine_ls_number_restraints 0
_refine_ls_restrained_S_all 1.158
_refine_ls_restrained_S_gt 1.190
_refine_ls_R_factor_all 0.0776
_refine_ls_R_factor_gt 0.0678
_refine_ls_shift/su_max 0.000
_refine_ls_shift/su_mean 0.000
_refine_ls_structure_factor_coef Fsqd
_refine_ls_weighting_details 'calc w=1/[\s^2^(Fo^2^)+(0.0804P)^2^+22.7844P] where P=(Fo^2^+2Fc^2^)/3'
_refine_ls_weighting_scheme calc
_refine_ls_wR_factor_all 0.1895
_refine_ls_wR_factor_ref 0.1721
_reflns_number_gt 10521
_reflns_number_total 12915
_reflns_threshold_expression >2sigma(I)
_cod_data_source_file ic702324q-file001.cif
_cod_data_source_block ss877d
_cod_depositor_comments
;
The following automatic conversions were performed:
'_symmetry_cell_setting' value 'Triclinic' changed to 'triclinic'
according to '/home/saulius/struct/CIF-dictionaries/cif_core.dic'
dictionary named 'cif_core.dic' version 2.4.1 from 2010-06-29.

Automatic conversion script
Id: cif_fix_enum 1527 2010-12-29 10:47:43Z saulius 
;
_cod_original_cell_volume 3508.9(12)
_cod_database_code 4304751

loop_
_symmetry_equiv_pos_as_xyz
'x, y, z'
'-x, -y, -z'

loop_
_atom_site_aniso_label
_atom_site_aniso_U_11
_atom_site_aniso_U_22
_atom_site_aniso_U_33
_atom_site_aniso_U_23
_atom_site_aniso_U_13
_atom_site_aniso_U_12
Cu1 0.0117(2) 0.0148(2) 0.0173(2) 0.00639(15) 0.0035(2) 0.0031(2)
Cu2 0.0161(2) 0.0181(2) 0.0186(2) 0.0085(2) 0.0016(2) 0.0019(2)
Cu3 0.0145(2) 0.0146(2) 0.0145(2) 0.0023(2) 0.0022(2) 0.0008(2)
C1 0.017(2) 0.023(2) 0.0105(13) 0.0124(12) 0.0060(12) 0.0029(14)
C2 0.016(2) 0.019(2) 0.0147(15) 0.0065(13) 0.0051(13) 0.0002(14)
C3 0.0109(15) 0.016(2) 0.018(2) 0.0034(13) 0.0051(13) 0.0025(13)
C4 0.021(2) 0.015(2) 0.0132(15) -0.0008(13) 0.0076(13) -0.0002(14)
O1 0.0143(11) 0.0189(12) 0.0227(11) 0.0093(9) 0.0040(9) 0.0052(10)
O2 0.0131(12) 0.0135(11) 0.0231(12) 0.0060(9) -0.0058(10) -0.0028(10)
O3 0.0155(12) 0.0100(11) 0.0235(12) 0.0032(9) -0.0017(10) 0.0019(10)
O4 0.0176(12) 0.0236(13) 0.0242(12) 0.0062(10) 0.0017(10) 0.0012(11)
O5 0.040(2) 0.027(2) 0.036(2) 0.0065(13) 0.0058(14) 0.0082(15)
O6 0.068(3) 0.045(2) 0.035(2) 0.026(2) 0.008(2) 0.016(2)
O7 0.038(2) 0.053(2) 0.042(2) 0.012(2) 0.012(2) 0.022(2)
N1 0.0200(14) 0.0185(14) 0.0257(15) 0.0069(12) 0.0084(12) 0.0109(12)
N2 0.022(2) 0.021(2) 0.0205(14) 0.0035(12) 0.0057(12) 0.0073(13)
N3 0.0247(15) 0.0145(14) 0.0175(13) 0.0049(11) 0.0089(12) 0.0050(12)
N4 0.0137(15) 0.019(2) 0.034(2) -0.0016(14) -0.0006(14) -0.0007(13)
N5 0.0150(14) 0.023(2) 0.0203(15) 0.0032(12) 0.0004(12) -0.0025(13)
N6 0.0138(14) 0.030(2) 0.0222(14) 0.0101(12) -0.0006(12) -0.0055(13)
N7 0.020(2) 0.021(2) 0.025(2) 0.0044(13) 0.0022(13) -0.0030(13)
N8 0.017(2) 0.039(2) 0.039(2) 0.0266(13) 0.0033(13) 0.0028(14)
N9 0.0161(14) 0.0212(15) 0.0135(13) 0.0023(11) 0.0031(11) 0.0039(12)
N10 0.0222(15) 0.0121(14) 0.0213(14) 0.0040(11) 0.0045(12) 0.0036(12)
N11 0.0220(15) 0.0136(14) 0.0187(14) 0.0045(11) 0.0045(12) 0.0016(12)
N12 0.050(2) 0.017(2) 0.050(2) 0.010(2) -0.032(2) -0.004(2)
C5 0.027(2) 0.049(2) 0.033(2) 0.022(2) 0.008(2) 0.011(2)
C6 0.055(3) 0.081(3) 0.036(2) 0.036(2) 0.020(2) 0.038(2)
C7 0.101(3) 0.058(2) 0.063(2) 0.049(2) 0.061(2) 0.043(2)
C8 0.076(3) 0.038(2) 0.054(2) 0.017(2) 0.048(2) 0.003(2)
C9 0.029(2) 0.028(2) 0.043(2) 0.006(2) 0.022(2) 0.005(2)
C10 0.028(2) 0.036(3) 0.052(3) 0.000(2) 0.018(2) -0.003(2)
C11 0.033(2) 0.042(3) 0.038(2) 0.003(2) 0.017(2) -0.008(2)
C12 0.018(2) 0.036(2) 0.022(2) 0.007(2) 0.0108(14) -0.003(2)
C13 0.029(2) 0.029(2) 0.023(2) 0.005(2) 0.0116(15) -0.012(2)
C14 0.047(2) 0.019(2) 0.025(2) -0.001(2) 0.018(2) 0.000(2)
C15 0.038(2) 0.024(2) 0.033(2) 0.009(2) 0.019(2) 0.010(2)
C16 0.026(2) 0.022(2) 0.028(2) 0.0107(14) 0.0093(15) 0.005(2)
C17 0.029(2) 0.029(2) 0.051(2) 0.013(2) 0.020(2) 0.014(2)
C18 0.025(2) 0.046(2) 0.039(2) 0.019(2) 0.005(2) 0.009(2)
C19 0.021(2) 0.010(2) 0.026(2) 0.0000(14) 0.0055(15) 0.0004(14)
C20 0.047(2) 0.027(2) 0.022(2) 0.0041(15) 0.022(2) 0.003(2)
C21 0.069(3) 0.046(2) 0.018(2) 0.017(2) 0.009(2) 0.005(2)
C22 0.053(3) 0.034(2) 0.027(2) 0.011(2) -0.009(2) -0.001(2)
C23 0.017(2) 0.026(2) 0.030(2) 0.011(2) -0.003(2) 0.002(2)
C24 0.028(2) 0.057(3) 0.042(2) 0.023(2) -0.009(2) -0.007(2)
C25 0.021(2) 0.033(2) 0.031(2) 0.014(2) 0.008(2) 0.005(2)
C26 0.015(2) 0.041(2) 0.027(2) 0.003(2) 0.005(2) -0.001(2)
C27 0.020(2) 0.047(3) 0.040(2) -0.002(2) 0.014(2) 0.000(2)
C28 0.014(2) 0.029(2) 0.056(3) 0.013(2) 0.011(2) 0.004(2)
C29 0.013(2) 0.021(2) 0.037(2) 0.010(2) 0.000(2) 0.0006(15)
C30 0.025(2) 0.035(2) 0.046(2) 0.027(2) 0.006(2) 0.016(2)
C31 0.017(2) 0.023(2) 0.031(2) 0.0120(15) 0.001(2) -0.001(2)
C32 0.025(2) 0.032(2) 0.027(2) 0.011(2) 0.004(2) -0.003(2)
C33 0.023(2) 0.030(2) 0.040(2) 0.012(2) 0.010(2) -0.005(2)
C34 0.021(2) 0.027(2) 0.037(2) 0.005(2) -0.005(2) -0.003(2)
C35 0.023(2) 0.028(2) 0.025(2) 0.007(2) 0.006(2) 0.005(2)
C36 0.032(2) 0.036(2) 0.031(2) 0.007(2) -0.015(2) -0.005(2)
C37 0.023(2) 0.038(2) 0.045(2) 0.023(2) -0.003(2) 0.002(2)
C38 0.038(2) 0.043(2) 0.024(2) 0.014(2) 0.007(2) -0.003(2)
C39 0.044(3) 0.053(3) 0.032(2) 0.012(2) 0.015(2) -0.004(2)
C40 0.034(2) 0.061(3) 0.038(2) 0.004(2) 0.019(2) -0.004(2)
C41 0.032(2) 0.037(3) 0.041(3) -0.004(2) 0.007(2) 0.002(2)
C42 0.023(2) 0.037(2) 0.025(2) 0.003(2) 0.003(2) -0.005(2)
C45 0.046(3) 0.050(3) 0.037(2) 0.023(2) 0.013(2) 0.006(2)
C46 0.040(2) 0.043(2) 0.035(2) 0.021(2) 0.006(2) -0.011(2)
C47 0.041(2) 0.042(2) 0.018(2) 0.012(2) 0.004(2) -0.001(2)
C48 0.048(3) 0.029(2) 0.020(2) 0.001(2) 0.010(2) -0.001(2)
C49 0.063(3) 0.034(2) 0.043(2) 0.019(2) 0.038(2) 0.022(2)
C50 0.032(2) 0.081(3) 0.045(2) 0.044(2) 0.020(2) 0.024(2)
C51 0.022(2) 0.035(2) 0.027(2) 0.015(2) 0.003(2) -0.001(2)
C53 0.017(2) 0.026(2) 0.028(2) 0.009(2) 0.0039(15) 0.005(2)
C54 0.025(2) 0.030(2) 0.038(2) 0.004(2) 0.020(2) 0.003(2)
C55 0.052(2) 0.017(2) 0.027(2) 0.0072(14) 0.022(2) 0.001(2)
C56 0.025(2) 0.017(2) 0.024(2) -0.006(2) 0.005(2) -0.004(2)
C58 0.031(2) 0.025(2) 0.024(2) 0.004(2) -0.006(2) -0.002(2)
C59 0.022(2) 0.030(2) 0.053(3) 0.017(2) -0.003(2) 0.005(2)
C60 0.028(2) 0.033(2) 0.040(2) 0.021(2) 0.016(2) 0.014(2)
C61 0.029(2) 0.020(2) 0.036(2) 0.007(2) 0.012(2) 0.004(2)
C62 0.022(2) 0.018(2) 0.032(2) 0.005(2) 0.007(2) -0.004(2)
C63 0.038(2) 0.022(2) 0.075(3) 0.002(2) -0.005(2) 0.001(2)
C65 0.049(3) 0.023(2) 0.016(2) 0.0055(15) 0.002(2) 0.005(2)
C52 0.028(2) 0.110(3) 0.062(2) 0.068(2) -0.003(2) -0.017(2)
C64 0.057(3) 0.058(3) 0.066(3) 0.019(2) 0.015(3) 0.004(3)
C66 0.026(2) 0.072(3) 0.053(3) -0.015(3) 0.017(2) -0.011(2)
C67 0.061(3) 0.067(3) 0.058(3) 0.013(3) 0.017(2) 0.027(3)
Cl1 0.0199(4) 0.0286(4) 0.0240(4) 0.0097(3) 0.0050(3) 0.0053(4)
O11 0.039(2) 0.134(3) 0.041(2) 0.043(2) 0.0135(14) -0.008(2)
O12 0.050(2) 0.035(2) 0.063(2) 0.004(2) -0.007(2) 0.019(2)
O13 0.033(2) 0.026(2) 0.048(2) 0.0049(14) -0.0005(14) -0.0003(13)
O14 0.039(2) 0.049(2) 0.036(2) 0.0207(13) 0.0065(13) 0.0151(14)
Cl2 0.0483(7) 0.0458(6) 0.0223(5) 0.0101(4) -0.0021(5) -0.0137(5)
O21 0.083(2) 0.083(2) 0.040(2) 0.018(2) 0.017(2) -0.014(2)
O22 0.044(2) 0.109(4) 0.041(2) 0.015(2) 0.025(2) 0.007(2)
O23 0.054(2) 0.064(2) 0.043(2) 0.0157(14) 0.0007(14) -0.003(2)
O24 0.118(4) 0.064(2) 0.057(2) 0.033(2) -0.002(3) -0.043(3)
Cl3 0.0253(4) 0.0324(5) 0.0256(4) 0.0112(4) 0.0056(4) 0.0104(4)
O31 0.0283(15) 0.0409(15) 0.046(2) 0.0261(12) 0.0060(13) 0.0155(13)
O32 0.060(3) 0.076(3) 0.068(3) 0.027(2) 0.025(2) 0.006(3)
O33 0.056(4) 0.079(4) 0.067(3) 0.048(3) 0.024(3) 0.009(3)
O34 0.045(3) 0.061(4) 0.039(3) -0.006(3) -0.003(3) 0.031(3)
O35 0.049(2) 0.044(2) 0.044(2) 0.010(2) 0.011(2) 0.029(2)
O36 0.084(5) 0.047(3) 0.076(4) 0.034(3) 0.011(3) 0.012(3)
O37 0.047(4) 0.050(3) 0.083(4) 0.028(3) -0.014(3) 0.000(3)
Cl4 0.0381(8) 0.0322(8) 0.0383(8) 0.0000(7) -0.0121(7) 0.0109(7)
O41 0.040(3) 0.032(3) 0.041(3) -0.006(2) 0.023(2) -0.006(3)
O42 0.069(4) 0.038(3) 0.028(3) 0.005(2) 0.000(3) -0.008(3)
O43 0.070(4) 0.096(5) 0.107(5) -0.002(4) 0.032(4) 0.013(4)
O44 0.120(5) 0.082(5) 0.079(4) 0.033(4) 0.012(4) 0.029(4)
Cl5 0.077(2) 0.0474(15) 0.0220(10) 0.0096(10) -0.0083(13) -0.0010(14)
O51 0.081(4) 0.078(4) 0.062(4) 0.028(3) 0.020(3) 0.021(4)
O52 0.060(4) 0.055(4) 0.057(4) 0.023(3) -0.027(4) 0.014(4)
O53 0.070(5) 0.125(5) 0.118(5) 0.088(4) 0.047(4) 0.041(4)
O54 0.136(6) 0.128(6) 0.134(6) 0.029(5) 0.044(5) -0.001(5)

loop_
_atom_site_label
_atom_site_type_symbol
_atom_site_fract_x
_atom_site_fract_y
_atom_site_fract_z
_atom_site_U_iso_or_equiv
_atom_site_thermal_displace_type
_atom_site_occupancy
_atom_site_calc_flag
_atom_site_refinement_flags
_atom_site_disorder_group
Cu1 Cu 0.69124(3) 0.65641(3) 0.29543(2) 0.01438(11) Uani 1 d . .
Cu2 Cu 0.20838(4) 0.80303(3) 0.13980(2) 0.01756(11) Uani 1 d . .
Cu3 Cu 0.56044(4) 1.09162(3) 0.33227(2) 0.01551(11) Uani 1 d . .
C1 C 0.5060(3) 0.7570(3) 0.2686(2) 0.0145(8) Uani 1 d . .
C2 C 0.4060(3) 0.7928(3) 0.2375(2) 0.0163(9) Uani 1 d . .
C3 C 0.4609(3) 0.8950(3) 0.2701(2) 0.0157(9) Uani 1 d . .
C4 C 0.5618(3) 0.8596(3) 0.3003(2) 0.0175(9) Uani 1 d . .
O1 O 0.5318(2) 0.6716(2) 0.26556(12) 0.0182(7) Uani 1 d . .
O2 O 0.3146(2) 0.7494(2) 0.19858(13) 0.0186(7) Uani 1 d . .
O3 O 0.4362(2) 0.9811(2) 0.27251(13) 0.0182(7) Uani 1 d . .
O4 O 0.6547(2) 0.8997(2) 0.33775(13) 0.0230(7) Uani 1 d . .
O5 O 0.0137(3) 0.2721(3) 0.3465(2) 0.0364(11) Uani 1 d . .
H71 H 0.0008 0.2596 0.3033 0.055 Uiso 0.50 d P .
H72 H 0.0275 0.3330 0.3743 0.055 Uiso 0.50 d P .
H73 H 0.0219 0.2865 0.3115 0.055 Uiso 0.50 d P .
H74 H -0.0015 0.3233 0.3759 0.055 Uiso 0.50 d P .
O6 O 0.3661(5) 0.4407(4) 0.0757(3) 0.0473(14) Uani 0.50 d . .
H81 H 0.3425 0.4481 0.1091 0.071 Uiso 0.50 d P .
H82 H 0.3715 0.3792 0.0669 0.071 Uiso 0.50 d P .
O7 O 0.2787(4) 0.4629(4) 0.1824(3) 0.0451(15) Uani 0.50 d . .
H91 H 0.2897 0.5154 0.2183 0.068 Uiso 0.50 d P .
H92 H 0.2263 0.4188 0.1769 0.068 Uiso 0.50 d P .
N1 N 0.7147(3) 0.6954(2) 0.2171(2) 0.0210(8) Uani 1 d . .
N2 N 0.6574(3) 0.4950(2) 0.2477(2) 0.0222(9) Uani 1 d . .
N3 N 0.6778(3) 0.6652(2) 0.38855(15) 0.0184(8) Uani 1 d . .
N4 N 0.8568(3) 0.6654(2) 0.3372(2) 0.0261(10) Uani 1 d . .
N5 N 0.1687(3) 0.8976(2) 0.2204(2) 0.0213(9) Uani 1 d . .
N6 N 0.0767(3) 0.6832(2) 0.1167(2) 0.0227(9) Uani 1 d . .
N7 N 0.2801(3) 0.7395(2) 0.0650(2) 0.0237(9) Uani 1 d . .
N8 N 0.1203(3) 0.8869(3) 0.0895(2) 0.0288(9) Uani 1 d . .
N9 N 0.6326(2) 1.0637(2) 0.25623(15) 0.0179(8) Uani 1 d . .
N10 N 0.5092(3) 1.0952(2) 0.4139(2) 0.0191(8) Uani 1 d . .
N11 N 0.4670(3) 1.2126(2) 0.31356(15) 0.0185(8) Uani 1 d . .
N12 N 0.7032(4) 1.1828(3) 0.3945(2) 0.0474(13) Uani 1 d . .
C5 C 0.6427(4) 0.6596(3) 0.1548(2) 0.0343(12) Uani 1 d . .
H5 H 0.5866 0.6095 0.1465 0.051 Uiso 1 calc R .
C6 C 0.6494(4) 0.6946(4) 0.1029(2) 0.0512(15) Uani 1 d . .
H6 H 0.5982 0.6695 0.0605 0.077 Uiso 1 calc R .
C7 C 0.7339(5) 0.7677(4) 0.1154(3) 0.0590(15) Uani 1 d . .
H7 H 0.7417 0.7915 0.0810 0.089 Uiso 1 calc R .
C8 C 0.8033(4) 0.8035(4) 0.1764(2) 0.0503(14) Uani 1 d . .
H8 H 0.8591 0.8542 0.1852 0.076 Uiso 1 calc R .
C9 C 0.7952(3) 0.7674(3) 0.2276(2) 0.0327(12) Uani 1 d . .
C10 C 0.8740(4) 0.8048(4) 0.2956(3) 0.0413(14) Uani 1 d . .
H10A H 0.9301 0.8537 0.2961 0.062 Uiso 1 calc R .
H10B H 0.8355 0.8376 0.3294 0.062 Uiso 1 calc R .
C11 C 0.9274(4) 0.7235(4) 0.3136(2) 0.0395(14) Uani 1 d . .
H11A H 0.9953 0.7515 0.3493 0.059 Uiso 1 calc R .
H11B H 0.9467 0.6792 0.2740 0.059 Uiso 1 calc R .
C12 C 0.5550(3) 0.4518(3) 0.2297(2) 0.0255(11) Uani 1 d . .
H12 H 0.4991 0.4924 0.2355 0.038 Uiso 1 calc R .
C13 C 0.5258(3) 0.3487(3) 0.2025(2) 0.0276(11) Uani 1 d . .
H13 H 0.4527 0.3210 0.1908 0.041 Uiso 1 calc R .
C14 C 0.6084(4) 0.2901(3) 0.1937(2) 0.0309(12) Uani 1 d . .
H14 H 0.5921 0.2211 0.1750 0.046 Uiso 1 calc R .
C15 C 0.7170(4) 0.3337(3) 0.2128(2) 0.0299(11) Uani 1 d . .
H15 H 0.7741 0.2944 0.2076 0.045 Uiso 1 calc R .
C16 C 0.7389(3) 0.4370(3) 0.2398(2) 0.0239(10) Uani 1 d . .
C17 C 0.8542(3) 0.4902(3) 0.2590(2) 0.0345(12) Uani 1 d . .
H17A H 0.9056 0.4408 0.2533 0.052 Uiso 1 calc R .
H17B H 0.8576 0.5255 0.2277 0.052 Uiso 1 calc R .
C18 C 0.8907(4) 0.5630(3) 0.3309(2) 0.0363(13) Uani 1 d . .
H18A H 0.9704 0.5685 0.3469 0.054 Uiso 1 calc R .
H18B H 0.8594 0.5374 0.3602 0.054 Uiso 1 calc R .
C19 C 0.5855(3) 0.6370(3) 0.4022(2) 0.0207(10) Uani 1 d . .
H19 H 0.5197 0.6189 0.3678 0.031 Uiso 1 calc R .
C20 C 0.5856(4) 0.6343(3) 0.4659(2) 0.0306(11) Uani 1 d . .
H20 H 0.5211 0.6152 0.4751 0.046 Uiso 1 calc R .
C21 C 0.6855(5) 0.6611(4) 0.5160(2) 0.0434(15) Uani 1 d . .
H21 H 0.6887 0.6591 0.5593 0.065 Uiso 1 calc R .
C22 C 0.7794(5) 0.6905(3) 0.5017(2) 0.0417(15) Uani 1 d . .
H22 H 0.8462 0.7097 0.5352 0.062 Uiso 1 calc R .
C23 C 0.7730(3) 0.6911(3) 0.4370(2) 0.0259(11) Uani 1 d . .
C24 C 0.8704(4) 0.7220(4) 0.4138(2) 0.0443(15) Uani 1 d . .
H24A H 0.9383 0.7082 0.4402 0.066 Uiso 1 calc R .
H24B H 0.8755 0.7931 0.4221 0.066 Uiso 1 calc R .
C25 C 0.1722(3) 0.8818(3) 0.2787(2) 0.0271(11) Uani 1 d . .
H25 H 0.1991 0.8245 0.2847 0.041 Uiso 1 calc R .
C26 C 0.1369(3) 0.9484(3) 0.3306(2) 0.0299(12) Uani 1 d . .
H26 H 0.1367 0.9345 0.3700 0.045 Uiso 1 calc R .
C27 C 0.1023(3) 1.0346(4) 0.3231(2) 0.0388(14) Uani 1 d . .
H27 H 0.0802 1.0811 0.3579 0.058 Uiso 1 calc R .
C28 C 0.1006(3) 1.0520(3) 0.2635(2) 0.0329(13) Uani 1 d . .
H28 H 0.0780 1.1107 0.2578 0.049 Uiso 1 calc R .
C29 C 0.1330(3) 0.9811(3) 0.2120(2) 0.0248(11) Uani 1 d . .
C30 C 0.1349(4) 0.9905(3) 0.1443(2) 0.0325(12) Uani 1 d . .
H30A H 0.2045 1.0266 0.1486 0.049 Uiso 1 calc R .
H30B H 0.0759 1.0278 0.1307 0.049 Uiso 1 calc R .
C31 C 0.0912(3) 0.6213(3) 0.1524(2) 0.0243(11) Uani 1 d . .
H31 H 0.1555 0.6329 0.1873 0.036 Uiso 1 calc R .
C32 C 0.0150(3) 0.5407(3) 0.1397(2) 0.0287(11) Uani 1 d . .
H32 H 0.0271 0.4997 0.1661 0.043 Uiso 1 calc R .
C33 C -0.0791(3) 0.5227(3) 0.0870(2) 0.0313(12) Uani 1 d . .
H33 H -0.1317 0.4690 0.0770 0.047 Uiso 1 calc R .
C34 C -0.0941(4) 0.5851(3) 0.0496(2) 0.0321(13) Uani 1 d . .
H34 H -0.1569 0.5732 0.0135 0.048 Uiso 1 calc R .
C35 C -0.0158(3) 0.6661(3) 0.0653(2) 0.0258(11) Uani 1 d . .
C36 C -0.0244(4) 0.7376(3) 0.0254(2) 0.0385(14) Uani 1 d . .
H36A H 0.0255 0.7209 -0.0038 0.058 Uiso 1 calc R .
H36B H -0.0988 0.7257 -0.0042 0.058 Uiso 1 calc R .
C37 C 0.0008(4) 0.8480(3) 0.0666(2) 0.0352(13) Uani 1 d . .
H37A H -0.0383 0.8847 0.0392 0.053 Uiso 1 calc R .
H37B H -0.0275 0.8608 0.1065 0.053 Uiso 1 calc R .
C38 C 0.3078(4) 0.7905(3) 0.0265(2) 0.0352(13) Uani 1 d . .
C39 C 0.3610(4) 0.7472(4) -0.0237(2) 0.0431(14) Uani 1 d . .
H39 H 0.3815 0.7840 -0.0486 0.065 Uiso 1 calc R .
C40 C 0.3833(4) 0.6519(4) -0.0367(2) 0.046(2) Uani 1 d . .
H40 H 0.4165 0.6219 -0.0714 0.069 Uiso 1 calc R .
C41 C 0.3561(4) 0.6000(4) 0.0025(2) 0.0414(15) Uani 1 d . .
H41 H 0.3719 0.5347 -0.0048 0.062 Uiso 1 calc R .
C42 C 0.3043(3) 0.6467(3) 0.0532(2) 0.0315(12) Uani 1 d . .
H42 H 0.2861 0.6115 0.0797 0.047 Uiso 1 calc R .
C45 C 0.2805(4) 0.8956(4) 0.0412(2) 0.0416(14) Uani 1 d . .
H45A H 0.3192 0.9356 0.0878 0.062 Uiso 1 calc R .
H45B H 0.3046 0.9240 0.0107 0.062 Uiso 1 calc R .
C46 C 0.1601(4) 0.8976(4) 0.0318(2) 0.0383(13) Uani 1 d . .
H46A H 0.1218 0.8441 -0.0098 0.057 Uiso 1 calc R .
H46B H 0.1409 0.9601 0.0260 0.057 Uiso 1 calc R .
C47 C 0.5768(4) 1.0319(3) 0.1895(2) 0.0342(13) Uani 1 d . .
H47 H 0.5003 1.0184 0.1777 0.051 Uiso 1 calc R .
C48 C 0.6287(4) 1.0190(3) 0.1392(2) 0.0338(13) Uani 1 d . .
H48 H 0.5886 0.9931 0.0936 0.051 Uiso 1 calc R .
C49 C 0.7417(4) 1.0445(3) 0.1560(2) 0.0405(13) Uani 1 d . .
H49 H 0.7781 1.0403 0.1223 0.061 Uiso 1 calc R .
C50 C 0.7982(4) 1.0761(4) 0.2232(2) 0.0450(13) Uani 1 d . .
H50 H 0.8745 1.0924 0.2359 0.067 Uiso 1 calc R .
C51 C 0.7412(3) 1.0839(3) 0.2733(2) 0.0276(11) Uani 1 d . .
C53 C 0.4025(3) 1.0871(3) 0.4125(2) 0.0239(11) Uani 1 d . .
H53 H 0.3508 1.0734 0.3707 0.036 Uiso 1 calc R .
C54 C 0.3644(3) 1.0979(3) 0.4692(2) 0.0305(12) Uani 1 d . .
H54 H 0.2893 1.0896 0.4658 0.046 Uiso 1 calc R .
C55 C 0.4421(4) 1.1215(3) 0.5314(2) 0.0300(11) Uani 1 d . .
H55 H 0.4197 1.1312 0.5711 0.045 Uiso 1 calc R .
C56 C 0.5847(3) 1.1155(3) 0.4749(2) 0.0256(11) Uani 1 d . .
C58 C 0.3662(4) 1.1887(3) 0.2724(2) 0.0301(12) Uani 1 d . .
H58 H 0.3444 1.1221 0.2455 0.045 Uiso 1 calc R .
C59 C 0.2909(4) 1.2555(3) 0.2666(2) 0.0367(13) Uani 1 d . .
H59 H 0.2212 1.2345 0.2363 0.055 Uiso 1 calc R .
C60 C 0.3210(3) 1.3529(3) 0.3062(2) 0.0300(11) Uani 1 d . .
H60 H 0.2716 1.3998 0.3050 0.045 Uiso 1 calc R .
C61 C 0.4270(3) 1.3802(3) 0.3482(2) 0.0287(11) Uani 1 d . .
H61 H 0.4502 1.4467 0.3747 0.043 Uiso 1 calc R .
C62 C 0.4991(3) 1.3096(3) 0.3514(2) 0.0251(11) Uani 1 d . .
C63 C 0.6149(4) 1.3359(4) 0.3964(3) 0.053(2) Uani 1 d . .
H63A H 0.6368 1.4046 0.4022 0.079 Uiso 1 calc R .
H63B H 0.6107 1.3353 0.4408 0.079 Uiso 1 calc R .
C65 C 0.5510(4) 1.1303(3) 0.5340(2) 0.0308(12) Uani 1 d . .
H65 H 0.6035 1.1464 0.5757 0.046 Uiso 1 calc R .
C52 C 0.7943(4) 1.1250(4) 0.3511(3) 0.0603(14) Uani 1 d . .
H52A H 0.8586 1.1721 0.3609 0.090 Uiso 1 calc R .
H52B H 0.8186 1.0707 0.3666 0.090 Uiso 1 calc R .
C64 C 0.7033(5) 1.2830(4) 0.3814(3) 0.061(2) Uani 1 d . .
H64A H 0.7720 1.3245 0.4088 0.092 Uiso 1 calc R .
H64B H 0.7008 1.2701 0.3337 0.092 Uiso 1 calc R .
C66 C 0.7013(4) 1.1167(5) 0.4731(3) 0.059(2) Uani 1 d . .
H66A H 0.7443 1.1142 0.5164 0.088 Uiso 1 calc R .
H66B H 0.7078 1.0556 0.4380 0.088 Uiso 1 calc R .
C67 C 0.7488(5) 1.1917(5) 0.4618(3) 0.064(2) Uani 1 d . .
H67A H 0.8278 1.1892 0.4701 0.095 Uiso 1 calc R .
H67B H 0.7358 1.2548 0.4921 0.095 Uiso 1 calc R .
Cl1 Cl 0.24757(8) 0.63470(7) 0.34832(5) 0.0241(2) Uani 1 d . .
O11 O 0.3189(3) 0.6497(4) 0.3088(2) 0.0680(13) Uani 1 d . .
O12 O 0.1998(3) 0.7246(3) 0.3720(2) 0.0562(13) Uani 1 d . .
O13 O 0.1623(3) 0.5557(2) 0.3072(2) 0.0398(10) Uani 1 d . .
O14 O 0.3112(3) 0.6122(2) 0.4049(2) 0.0402(9) Uani 1 d . .
Cl2 Cl 0.34097(11) 0.14504(9) 0.04796(5) 0.0417(3) Uani 1 d . .
O21 O 0.3390(3) 0.1406(3) 0.1124(2) 0.0700(12) Uani 1 d . .
O22 O 0.4349(4) 0.0914(4) 0.0307(2) 0.065(2) Uani 1 d . .
O23 O 0.2438(3) 0.0950(2) -0.0034(2) 0.0570(10) Uani 1 d . .
O24 O 0.3715(5) 0.2382(4) 0.0459(3) 0.082(2) Uani 1 d . .
Cl3 Cl 0.00010(8) 0.26298(8) 0.15567(5) 0.0275(3) Uani 1 d . .
O31 O -0.0863(2) 0.3033(2) 0.1204(2) 0.0361(9) Uani 1 d . .
O32 O 0.0915(9) 0.2549(8) 0.1286(5) 0.066(2) Uani 0.50 d . .
O33 O -0.0313(6) 0.2260(6) 0.2007(4) 0.060(2) Uani 0.50 d . .
O34 O 0.0413(6) 0.3184(6) 0.2262(4) 0.056(2) Uani 0.50 d . .
O35 O 0.0576(5) 0.1990(4) 0.1121(3) 0.0465(15) Uani 0.50 d . .
O36 O -0.0513(8) 0.1670(6) 0.1517(4) 0.068(2) Uani 0.50 d . .
O37 O 0.0854(7) 0.3482(6) 0.1921(4) 0.065(2) Uani 0.50 d . .
Cl4 Cl 1.0000 1.0000 0.5000 0.0431(5) Uani 1 d S .
O41 O 1.0422(5) 0.9151(5) 0.4582(3) 0.040(2) Uani 0.50 d . .
O42 O 1.0579(7) 1.0291(5) 0.5650(3) 0.049(2) Uani 0.50 d . .
O43 O 0.8833(8) 0.9624(8) 0.4897(6) 0.099(3) Uani 0.50 d . .
O44 O 1.0049(10) 1.0757(7) 0.4683(5) 0.094(3) Uani 0.50 d . .
Cl5 Cl 1.0265(3) 0.5178(2) 0.50765(13) 0.0533(10) Uani 0.50 d P -1
O51 O 1.0576(8) 0.4762(7) 0.4422(4) 0.072(3) Uani 0.50 d P -1
O52 O 1.0210(7) 0.6020(6) 0.4997(4) 0.065(3) Uani 0.50 d P -1
O53 O 1.1309(7) 0.5072(7) 0.5418(5) 0.088(3) Uani 0.50 d P -1
O54 O 0.9608(13) 0.4421(11) 0.4476(7) 0.136(4) Uani 0.50 d P -1

loop_
_atom_type_symbol
_atom_type_description
_atom_type_scat_dispersion_real
_atom_type_scat_dispersion_imag
_atom_type_scat_source
C C 0.0033 0.0016 'International Tables Vol C Tables 4.2.6.8 and 6.1.1.4'
H H 0.0000 0.0000 'International Tables Vol C Tables 4.2.6.8 and 6.1.1.4'
N N 0.0061 0.0033 'International Tables Vol C Tables 4.2.6.8 and 6.1.1.4'
O O 0.0106 0.0060 'International Tables Vol C Tables 4.2.6.8 and 6.1.1.4'
Cl Cl 0.1484 0.1585 'International Tables Vol C Tables 4.2.6.8 and 6.1.1.4'
Cu Cu 0.3201 1.2651 'International Tables Vol C Tables 4.2.6.8 and 6.1.1.4'

loop_
_geom_angle_atom_site_label_1
_geom_angle_atom_site_label_2
_geom_angle_atom_site_label_3
_geom_angle
_geom_angle_site_symmetry_1
_geom_angle_site_symmetry_3
_geom_angle_publ_flag
O1 Cu1 N3 91.35(12) . . yes
O1 Cu1 N1 88.29(12) . . yes
N3 Cu1 N1 161.47(12) . . yes
O1 Cu1 N4 170.15(11) . . yes
N3 Cu1 N4 84.71(14) . . yes
N1 Cu1 N4 92.59(15) . . yes
O1 Cu1 N2 91.30(11) . . yes
N3 Cu1 N2 97.60(13) . . yes
N1 Cu1 N2 100.92(13) . . yes
N4 Cu1 N2 98.16(13) . . yes
O2 Cu2 N5 91.64(12) . . yes
O2 Cu2 N7 87.86(13) . . yes
N5 Cu2 N7 164.19(13) . . yes
O2 Cu2 N8 167.59(11) . . yes
N5 Cu2 N8 83.01(14) . . yes
N7 Cu2 N8 94.25(15) . . yes
O2 Cu2 N6 93.40(12) . . yes
N5 Cu2 N6 96.57(13) . . yes
N7 Cu2 N6 99.23(13) . . yes
N8 Cu2 N6 98.32(13) . . yes
N9 Cu3 N10 166.35(13) . . yes
N9 Cu3 O3 89.95(12) . . yes
N10 Cu3 O3 89.71(12) . . yes
N9 Cu3 N12 87.5(2) . . yes
N10 Cu3 N12 90.4(2) . . yes
O3 Cu3 N12 169.55(13) . . yes
N9 Cu3 N11 98.79(13) . . yes
N10 Cu3 N11 94.84(13) . . yes
O3 Cu3 N11 94.47(11) . . yes
N12 Cu3 N11 95.93(13) . . yes
O1 C1 C2 133.3(3) . . yes
O1 C1 C4 136.3(3) . . yes
C2 C1 C4 90.4(3) . . yes
O2 C2 C3 137.7(4) . . yes
O2 C2 C1 132.9(3) . . yes
C3 C2 C1 89.4(3) . . yes
O3 C3 C2 136.5(3) . . yes
O3 C3 C4 132.6(3) . . yes
C2 C3 C4 90.9(3) . . yes
O4 C4 C3 135.3(3) . . yes
O4 C4 C1 135.4(4) . . yes
C3 C4 C1 89.3(3) . . yes
C1 O1 Cu1 118.1(2) . . yes
C2 O2 Cu2 126.4(3) . . yes
C3 O3 Cu3 113.2(2) . . yes
H71 O5 H72 120.4 . . ?
H73 O5 H74 110.3 . . ?
H81 O6 H82 96.0 . . ?
H91 O7 H92 116.1 . . ?
C9 N1 C5 117.6(4) . . ?
C9 N1 Cu1 120.6(3) . . ?
C5 N1 Cu1 121.3(3) . . ?
C12 N2 C16 118.6(3) . . ?
C12 N2 Cu1 119.5(3) . . ?
C16 N2 Cu1 121.8(2) . . ?
C23 N3 C19 120.1(4) . . ?
C23 N3 Cu1 114.5(3) . . ?
C19 N3 Cu1 124.9(2) . . ?
C11 N4 C18 112.8(4) . . ?
C11 N4 C24 107.2(3) . . ?
C18 N4 C24 107.1(4) . . ?
C11 N4 Cu1 115.1(3) . . ?
C18 N4 Cu1 110.5(2) . . ?
C24 N4 Cu1 103.3(3) . . ?
C25 N5 C29 119.6(4) . . ?
C25 N5 Cu2 125.3(3) . . ?
C29 N5 Cu2 115.1(3) . . ?
C31 N6 C35 118.7(3) . . ?
C31 N6 Cu2 118.7(2) . . ?
C35 N6 Cu2 122.5(3) . . ?
C42 N7 C38 118.5(4) . . ?
C42 N7 Cu2 120.1(3) . . ?
C38 N7 Cu2 121.3(3) . . ?
C46 N8 C37 110.9(3) . . ?
C46 N8 C30 108.1(3) . . ?
C37 N8 C30 108.1(3) . . ?
C46 N8 Cu2 115.1(3) . . ?
C37 N8 Cu2 110.0(3) . . ?
C30 N8 Cu2 104.1(2) . . ?
C51 N9 C47 119.2(4) . . ?
C51 N9 Cu3 116.8(3) . . ?
C47 N9 Cu3 123.9(3) . . ?
C53 N10 C56 118.0(4) . . ?
C53 N10 Cu3 122.4(3) . . ?
C56 N10 Cu3 119.3(3) . . ?
C58 N11 C62 117.5(3) . . ?
C58 N11 Cu3 118.5(3) . . ?
C62 N11 Cu3 122.9(3) . . ?
C67 N12 C64 114.1(4) . . ?
C67 N12 C52 105.3(4) . . ?
C64 N12 C52 101.7(4) . . ?
C67 N12 Cu3 124.7(4) . . ?
C64 N12 Cu3 108.7(3) . . ?
C52 N12 Cu3 98.4(2) . . ?
N1 C5 C6 122.3(4) . . ?
N1 C5 H5 118.9 . . ?
C6 C5 H5 118.9 . . ?
C7 C6 C5 118.4(4) . . ?
C7 C6 H6 120.8 . . ?
C5 C6 H6 120.8 . . ?
C8 C7 C6 119.4(5) . . ?
C8 C7 H7 120.3 . . ?
C6 C7 H7 120.3 . . ?
C7 C8 C9 121.3(5) . . ?
C7 C8 H8 119.4 . . ?
C9 C8 H8 119.4 . . ?
N1 C9 C8 121.1(4) . . ?
N1 C9 C10 117.0(4) . . ?
C8 C9 C10 121.9(4) . . ?
C11 C10 C9 111.4(4) . . ?
C11 C10 H10A 109.3 . . ?
C9 C10 H10A 109.3 . . ?
C11 C10 H10B 109.3 . . ?
C9 C10 H10B 109.4 . . ?
H10A C10 H10B 108.0 . . ?
C10 C11 N4 113.0(4) . . ?
C10 C11 H11A 109.0 . . ?
N4 C11 H11A 109.0 . . ?
C10 C11 H11B 109.0 . . ?
N4 C11 H11B 109.0 . . ?
H11A C11 H11B 107.8 . . ?
N2 C12 C13 123.7(4) . . ?
N2 C12 H12 118.1 . . ?
C13 C12 H12 118.1 . . ?
C14 C13 C12 117.6(4) . . ?
C14 C13 H13 121.2 . . ?
C12 C13 H13 121.2 . . ?
C13 C14 C15 119.8(4) . . ?
C13 C14 H14 120.1 . . ?
C15 C14 H14 120.1 . . ?
C14 C15 C16 118.9(4) . . ?
C14 C15 H15 120.6 . . ?
C16 C15 H15 120.6 . . ?
N2 C16 C15 121.4(4) . . ?
N2 C16 C17 116.5(3) . . ?
C15 C16 C17 122.1(4) . . ?
C18 C17 C16 114.3(4) . . ?
C18 C17 H17A 108.7 . . ?
C16 C17 H17A 108.7 . . ?
C18 C17 H17B 108.7 . . ?
C16 C17 H17B 108.7 . . ?
H17A C17 H17B 107.6 . . ?
C17 C18 N4 113.2(4) . . ?
C17 C18 H18A 108.9 . . ?
N4 C18 H18A 108.9 . . ?
C17 C18 H18B 108.9 . . ?
N4 C18 H18B 108.9 . . ?
H18A C18 H18B 107.8 . . ?
N3 C19 C20 121.6(3) . . ?
N3 C19 H19 119.2 . . ?
C20 C19 H19 119.2 . . ?
C19 C20 C21 117.7(4) . . ?
C19 C20 H20 121.1 . . ?
C21 C20 H20 121.1 . . ?
C22 C21 C20 120.2(4) . . ?
C22 C21 H21 119.9 . . ?
C20 C21 H21 119.9 . . ?
C23 C22 C21 118.8(4) . . ?
C23 C22 H22 120.6 . . ?
C21 C22 H22 120.6 . . ?
N3 C23 C22 121.5(4) . . ?
N3 C23 C24 113.9(4) . . ?
C22 C23 C24 124.6(4) . . ?
C23 C24 N4 111.2(3) . . ?
C23 C24 H24A 109.4 . . ?
N4 C24 H24A 109.4 . . ?
C23 C24 H24B 109.4 . . ?
N4 C24 H24B 109.4 . . ?
H24A C24 H24B 108.0 . . ?
N5 C25 C26 121.7(4) . . ?
N5 C25 H25 119.2 . . ?
C26 C25 H25 119.2 . . ?
C27 C26 C25 119.1(5) . . ?
C27 C26 H26 120.4 . . ?
C25 C26 H26 120.4 . . ?
C26 C27 C28 119.3(4) . . ?
C26 C27 H27 120.4 . . ?
C28 C27 H27 120.4 . . ?
C27 C28 C29 119.3(4) . . ?
C27 C28 H28 120.3 . . ?
C29 C28 H28 120.3 . . ?
N5 C29 C28 120.9(4) . . ?
N5 C29 C30 114.2(4) . . ?
C28 C29 C30 124.8(4) . . ?
C29 C30 N8 110.3(4) . . ?
C29 C30 H30A 109.6 . . ?
N8 C30 H30A 109.6 . . ?
C29 C30 H30B 109.6 . . ?
N8 C30 H30B 109.6 . . ?
H30A C30 H30B 108.1 . . ?
N6 C31 C32 123.1(4) . . ?
N6 C31 H31 118.5 . . ?
C32 C31 H31 118.5 . . ?
C33 C32 C31 118.3(4) . . ?
C33 C32 H32 120.9 . . ?
C31 C32 H32 120.9 . . ?
C34 C33 C32 119.1(4) . . ?
C34 C33 H33 120.5 . . ?
C32 C33 H33 120.5 . . ?
C33 C34 C35 120.2(4) . . ?
C33 C34 H34 119.9 . . ?
C35 C34 H34 119.9 . . ?
N6 C35 C34 120.5(4) . . ?
N6 C35 C36 115.7(4) . . ?
C34 C35 C36 123.7(4) . . ?
C37 C36 C35 116.9(4) . . ?
C37 C36 H36A 108.1 . . ?
C35 C36 H36A 108.1 . . ?
C37 C36 H36B 108.1 . . ?
C35 C36 H36B 108.1 . . ?
H36A C36 H36B 107.3 . . ?
N8 C37 C36 114.6(4) . . ?
N8 C37 H37A 108.6 . . ?
C36 C37 H37A 108.6 . . ?
N8 C37 H37B 108.6 . . ?
C36 C37 H37B 108.6 . . ?
H37A C37 H37B 107.6 . . ?
N7 C38 C39 121.0(5) . . ?
N7 C38 C45 117.5(4) . . ?
C39 C38 C45 121.5(5) . . ?
C40 C39 C38 120.4(5) . . ?
C40 C39 H39 119.8 . . ?
C38 C39 H39 119.8 . . ?
C39 C40 C41 118.8(5) . . ?
C39 C40 H40 120.6 . . ?
C41 C40 H40 120.6 . . ?
C40 C41 C42 119.1(5) . . ?
C40 C41 H41 120.5 . . ?
C42 C41 H41 120.5 . . ?
N7 C42 C41 122.2(5) . . ?
N7 C42 H42 118.9 . . ?
C41 C42 H42 118.9 . . ?
C46 C45 C38 110.1(4) . . ?
C46 C45 H45A 109.6 . . ?
C38 C45 H45A 109.6 . . ?
C46 C45 H45B 109.6 . . ?
C38 C45 H45B 109.6 . . ?
H45A C45 H45B 108.2 . . ?
C45 C46 N8 114.0(4) . . ?
C45 C46 H46A 108.8 . . ?
N8 C46 H46A 108.8 . . ?
C45 C46 H46B 108.8 . . ?
N8 C46 H46B 108.8 . . ?
H46A C46 H46B 107.7 . . ?
N9 C47 C48 122.2(4) . . ?
N9 C47 H47 118.9 . . ?
C48 C47 H47 118.9 . . ?
C47 C48 C49 119.6(4) . . ?
C47 C48 H48 120.2 . . ?
C49 C48 H48 120.2 . . ?
C50 C49 C48 118.2(5) . . ?
C50 C49 H49 120.9 . . ?
C48 C49 H49 120.9 . . ?
C49 C50 C51 119.9(4) . . ?
C49 C50 H50 120.0 . . ?
C51 C50 H50 120.0 . . ?
N9 C51 C50 120.7(4) . . ?
N9 C51 C52 114.1(4) . . ?
C50 C51 C52 124.9(4) . . ?
N10 C53 C54 123.9(4) . . ?
N10 C53 H53 118.0 . . ?
C54 C53 H53 118.0 . . ?
C53 C54 C55 117.5(4) . . ?
C53 C54 H54 121.3 . . ?
C55 C54 H54 121.3 . . ?
C65 C55 C54 119.5(4) . . ?
C65 C55 H55 120.2 . . ?
C54 C55 H55 120.2 . . ?
N10 C56 C65 120.5(4) . . ?
N10 C56 C66 116.0(4) . . ?
C65 C56 C66 123.5(4) . . ?
N11 C58 C59 124.6(4) . . ?
N11 C58 H58 117.7 . . ?
C59 C58 H58 117.7 . . ?
C60 C59 C58 118.4(4) . . ?
C60 C59 H59 120.8 . . ?
C58 C59 H59 120.8 . . ?
C59 C60 C61 118.0(4) . . ?
C59 C60 H60 121.0 . . ?
C61 C60 H60 121.0 . . ?
C60 C61 C62 120.8(4) . . ?
C60 C61 H61 119.6 . . ?
C62 C61 H61 119.6 . . ?
N11 C62 C61 120.6(3) . . ?
N11 C62 C63 116.8(4) . . ?
C61 C62 C63 122.6(4) . . ?
C64 C63 C62 123.8(5) . . ?
C64 C63 H63A 106.4 . . ?
C62 C63 H63A 106.4 . . ?
C64 C63 H63B 106.4 . . ?
C62 C63 H63B 106.4 . . ?
H63A C63 H63B 106.4 . . ?
C55 C65 C56 120.5(4) . . ?
C55 C65 H65 119.8 . . ?
C56 C65 H65 119.8 . . ?
C51 C52 N12 111.3(4) . . ?
C51 C52 H52A 109.4 . . ?
N12 C52 H52A 109.4 . . ?
C51 C52 H52B 109.4 . . ?
N12 C52 H52B 109.4 . . ?
H52A C52 H52B 108.0 . . ?
C63 C64 N12 114.1(6) . . ?
C63 C64 H64A 108.7 . . ?
N12 C64 H64A 108.7 . . ?
C63 C64 H64B 108.7 . . ?
N12 C64 H64B 108.7 . . ?
H64A C64 H64B 107.6 . . ?
C67 C66 C56 119.2(6) . . ?
C67 C66 H66A 107.5 . . ?
C56 C66 H66A 107.5 . . ?
C67 C66 H66B 107.5 . . ?
C56 C66 H66B 107.5 . . ?
H66A C66 H66B 107.0 . . ?
C66 C67 N12 107.7(5) . . ?
C66 C67 H67A 110.2 . . ?
N12 C67 H67A 110.2 . . ?
C66 C67 H67B 110.2 . . ?
N12 C67 H67B 110.2 . . ?
H67A C67 H67B 108.5 . . ?
O14 Cl1 O13 110.7(2) . . ?
O14 Cl1 O12 109.9(2) . . ?
O13 Cl1 O12 109.4(2) . . ?
O14 Cl1 O11 108.6(2) . . ?
O13 Cl1 O11 109.9(2) . . ?
O12 Cl1 O11 108.3(3) . . ?
O24 Cl2 O21 116.6(3) . . ?
O24 Cl2 O23 112.6(3) . . ?
O21 Cl2 O23 112.3(2) . . ?
O24 Cl2 O22 101.1(4) . . ?
O21 Cl2 O22 105.1(3) . . ?
O23 Cl2 O22 107.9(2) . . ?
O32 Cl3 O34 105.8(5) . . ?
O33 Cl3 O31 112.8(4) . . ?
O32 Cl3 O31 112.6(5) . . ?
O34 Cl3 O31 114.6(3) . . ?
O33 Cl3 O35 115.2(4) . . ?
O34 Cl3 O35 127.2(4) . . ?
O31 Cl3 O35 113.5(3) . . ?
O32 Cl3 O36 113.4(6) . . ?
O34 Cl3 O36 106.0(5) . . ?
O31 Cl3 O36 104.5(4) . . ?
O33 Cl3 O37 110.5(5) . . ?
O31 Cl3 O37 103.4(4) . . ?
O35 Cl3 O37 100.0(4) . . ?
O36 Cl3 O37 148.8(5) . . ?
O42 Cl4 O42 180.000(3) . 2_776 ?
O42 Cl4 O41 111.2(4) . . ?
O42 Cl4 O44 113.7(5) . . ?
O41 Cl4 O44 104.8(5) . . ?
O42 Cl4 O43 112.9(6) . . ?
O41 Cl4 O43 103.4(5) . . ?
O44 Cl4 O43 110.1(7) . . ?
O52 Cl5 O53 112.8(6) . . ?
O52 Cl5 O54 109.5(8) . . ?
O53 Cl5 O54 123.1(8) . . ?
O52 Cl5 O51 90.3(6) . . ?
O53 Cl5 O51 88.8(6) . . ?

loop_
_geom_bond_atom_site_label_1
_geom_bond_atom_site_label_2
_geom_bond_distance
_geom_bond_site_symmetry_2
_geom_bond_publ_flag
Cu1 O1 1.993(3) . yes
Cu1 N3 2.008(3) . yes
Cu1 N1 2.013(4) . yes
Cu1 N4 2.040(3) . yes
Cu1 N2 2.178(3) . yes
Cu2 O2 1.962(3) . yes
Cu2 N5 2.000(3) . yes
Cu2 N7 2.001(4) . yes
Cu2 N8 2.044(4) . yes
Cu2 N6 2.187(3) . yes
Cu3 N9 1.986(3) . yes
Cu3 N10 1.991(4) . yes
Cu3 O3 2.036(2) . yes
Cu3 N12 2.067(4) . yes
Cu3 N11 2.209(3) . yes
C1 O1 1.257(4) . yes
C1 C2 1.467(5) . yes
C1 C4 1.471(5) . yes
C2 O2 1.249(4) . yes
C2 C3 1.462(5) . yes
C3 O3 1.267(5) . yes
C3 C4 1.463(5) . yes
C4 O4 1.243(4) . yes
O5 H71 0.857 . ?
O5 H72 0.864 . ?
O5 H73 0.866 . ?
O5 H74 0.858 . ?
O6 H81 0.816 . ?
O6 H82 0.846 . ?
O7 H91 0.862 . ?
O7 H92 0.855 . ?
N1 C9 1.343(5) . ?
N1 C5 1.349(5) . ?
N2 C12 1.318(5) . ?
N2 C16 1.345(5) . ?
N3 C23 1.333(5) . ?
N3 C19 1.341(5) . ?
N4 C11 1.474(6) . ?
N4 C18 1.508(6) . ?
N4 C24 1.541(6) . ?
N5 C25 1.331(6) . ?
N5 C29 1.339(5) . ?
N6 C31 1.335(6) . ?
N6 C35 1.350(5) . ?
N7 C42 1.327(6) . ?
N7 C38 1.357(6) . ?
N8 C46 1.488(6) . ?
N8 C37 1.489(5) . ?
N8 C30 1.535(5) . ?
N9 C51 1.320(5) . ?
N9 C47 1.351(5) . ?
N10 C53 1.333(5) . ?
N10 C56 1.357(5) . ?
N11 C58 1.320(5) . ?
N11 C62 1.349(5) . ?
N12 C67 1.381(7) . ?
N12 C64 1.546(8) . ?
N12 C52 1.711(7) . ?
C5 C6 1.377(8) . ?
C5 H5 0.93 . ?
C6 C7 1.378(8) . ?
C6 H6 0.93 . ?
C7 C8 1.315(7) . ?
C7 H7 0.93 . ?
C8 C9 1.377(8) . ?
C8 H8 0.93 . ?
C9 C10 1.472(6) . ?
C10 C11 1.472(8) . ?
C10 H10A 0.97 . ?
C10 H10B 0.97 . ?
C11 H11A 0.97 . ?
C11 H11B 0.97 . ?
C12 C13 1.397(6) . ?
C12 H12 0.93 . ?
C13 C14 1.363(6) . ?
C13 H13 0.93 . ?
C14 C15 1.388(6) . ?
C14 H14 0.93 . ?
C15 C16 1.390(6) . ?
C15 H15 0.93 . ?
C16 C17 1.511(6) . ?
C17 C18 1.505(6) . ?
C17 H17A 0.97 . ?
C17 H17B 0.97 . ?
C18 H18A 0.97 . ?
C18 H18B 0.97 . ?
C19 C20 1.381(6) . ?
C19 H19 0.93 . ?
C20 C21 1.391(6) . ?
C20 H20 0.93 . ?
C21 C22 1.373(8) . ?
C21 H21 0.93 . ?
C22 C23 1.373(7) . ?
C22 H22 0.93 . ?
C23 C24 1.528(7) . ?
C24 H24A 0.97 . ?
C24 H24B 0.97 . ?
C25 C26 1.384(6) . ?
C25 H25 0.93 . ?
C26 C27 1.365(7) . ?
C26 H26 0.93 . ?
C27 C28 1.374(8) . ?
C27 H27 0.93 . ?
C28 C29 1.387(6) . ?
C28 H28 0.93 . ?
C29 C30 1.508(7) . ?
C30 H30A 0.97 . ?
C30 H30B 0.97 . ?
C31 C32 1.385(6) . ?
C31 H31 0.93 . ?
C32 C33 1.376(6) . ?
C32 H32 0.93 . ?
C33 C34 1.371(7) . ?
C33 H33 0.93 . ?
C34 C35 1.391(6) . ?
C34 H34 0.93 . ?
C35 C36 1.523(7) . ?
C36 C37 1.516(6) . ?
C36 H36A 0.97 . ?
C36 H36B 0.97 . ?
C37 H37A 0.97 . ?
C37 H37B 0.97 . ?
C38 C39 1.388(7) . ?
C38 C45 1.501(7) . ?
C39 C40 1.350(8) . ?
C39 H39 0.93 . ?
C40 C41 1.378(8) . ?
C40 H40 0.93 . ?
C41 C42 1.394(7) . ?
C41 H41 0.93 . ?
C42 H42 0.93 . ?
C45 C46 1.479(7) . ?
C45 H45A 0.97 . ?
C45 H45B 0.97 . ?
C46 H46A 0.97 . ?
C46 H46B 0.97 . ?
C47 C48 1.355(7) . ?
C47 H47 0.93 . ?
C48 C49 1.383(7) . ?
C48 H48 0.93 . ?
C49 C50 1.363(6) . ?
C49 H49 0.93 . ?
C50 C51 1.405(7) . ?
C50 H50 0.93 . ?
C51 C52 1.544(6) . ?
C53 C54 1.374(6) . ?
C53 H53 0.93 . ?
C54 C55 1.383(6) . ?
C54 H54 0.93 . ?
C55 C65 1.356(7) . ?
C55 H55 0.93 . ?
C56 C65 1.383(6) . ?
C56 C66 1.474(7) . ?
C58 C59 1.378(6) . ?
C58 H58 0.93 . ?
C59 C60 1.359(6) . ?
C59 H59 0.93 . ?
C60 C61 1.379(6) . ?
C60 H60 0.93 . ?
C61 C62 1.384(6) . ?
C61 H61 0.93 . ?
C62 C63 1.500(6) . ?
C63 C64 1.404(8) . ?
C63 H63A 0.97 . ?
C63 H63B 0.97 . ?
C65 H65 0.93 . ?
C52 H52A 0.97 . ?
C52 H52B 0.97 . ?
C64 H64A 0.97 . ?
C64 H64B 0.97 . ?
C66 C67 1.326(10) . ?
C66 H66A 0.97 . ?
C66 H66B 0.97 . ?
C67 H67A 0.97 . ?
C67 H67B 0.97 . ?
Cl1 O14 1.423(3) . ?
Cl1 O13 1.423(3) . ?
Cl1 O12 1.428(4) . ?
Cl1 O11 1.425(4) . ?
Cl2 O24 1.390(5) . ?
Cl2 O21 1.410(4) . ?
Cl2 O23 1.417(3) . ?
Cl2 O22 1.482(5) . ?
Cl3 O33 1.365(9) . ?
Cl3 O32 1.395(11) . ?
Cl3 O34 1.417(7) . ?
Cl3 O31 1.420(3) . ?
Cl3 O35 1.429(6) . ?
Cl3 O36 1.464(8) . ?
Cl3 O37 1.463(7) . ?
Cl4 O42 1.328(6) . ?
Cl4 O42 1.328(6) 2_776 ?
Cl4 O41 1.455(6) . ?
Cl4 O41 1.455(6) 2_776 ?
Cl4 O44 1.458(12) . ?
Cl4 O44 1.458(12) 2_776 ?
Cl4 O43 1.484(10) . ?
Cl4 O43 1.484(10) 2_776 ?
Cl5 O52 1.270(9) . ?
Cl5 O53 1.381(9) . ?
Cl5 O54 1.430(13) . ?
Cl5 O51 1.488(10) . ?

loop_
_geom_torsion_atom_site_label_1
_geom_torsion_atom_site_label_2
_geom_torsion_atom_site_label_3
_geom_torsion_atom_site_label_4
_geom_torsion
_geom_torsion_site_symmetry_1
_geom_torsion_site_symmetry_2
_geom_torsion_site_symmetry_3
_geom_torsion_site_symmetry_4
_geom_torsion_publ_flag
O1 C1 C2 O2 0.8(8) . . . . ?
C4 C1 C2 O2 178.0(4) . . . . ?
O1 C1 C2 C3 -178.3(4) . . . . ?
C4 C1 C2 C3 -1.1(3) . . . . ?
O2 C2 C3 O3 1.2(9) . . . . ?
C1 C2 C3 O3 -179.7(5) . . . . ?
O2 C2 C3 C4 -178.0(5) . . . . ?
C1 C2 C3 C4 1.1(3) . . . . ?
O3 C3 C4 O4 0.8(8) . . . . ?
C2 C3 C4 O4 -179.9(5) . . . . ?
O3 C3 C4 C1 179.7(4) . . . . ?
C2 C3 C4 C1 -1.1(3) . . . . ?
O1 C1 C4 O4 -3.0(8) . . . . ?
C2 C1 C4 O4 179.9(5) . . . . ?
O1 C1 C4 C3 178.2(5) . . . . ?
C2 C1 C4 C3 1.1(3) . . . . ?
C2 C1 O1 Cu1 162.9(3) . . . . ?
C4 C1 O1 Cu1 -13.0(6) . . . . ?
N3 Cu1 O1 C1 96.7(3) . . . . ?
N1 Cu1 O1 C1 -64.7(3) . . . . ?
N2 Cu1 O1 C1 -165.6(3) . . . . ?
C3 C2 O2 Cu2 19.3(7) . . . . ?
C1 C2 O2 Cu2 -159.5(3) . . . . ?
N5 Cu2 O2 C2 -71.9(3) . . . . ?
N7 Cu2 O2 C2 92.3(3) . . . . ?
N8 Cu2 O2 C2 -7.8(8) . . . . ?
N6 Cu2 O2 C2 -168.6(3) . . . . ?
C2 C3 O3 Cu3 179.1(4) . . . . ?
C4 C3 O3 Cu3 -2.0(6) . . . . ?
N9 Cu3 O3 C3 80.8(3) . . . . ?
N10 Cu3 O3 C3 -85.5(3) . . . . ?
N11 Cu3 O3 C3 179.6(3) . . . . ?
O1 Cu1 N1 C9 129.5(3) . . . . ?
N3 Cu1 N1 C9 40.4(6) . . . . ?
N4 Cu1 N1 C9 -40.7(3) . . . . ?
N2 Cu1 N1 C9 -139.5(3) . . . . ?
O1 Cu1 N1 C5 -42.2(3) . . . . ?
N3 Cu1 N1 C5 -131.4(4) . . . . ?
N4 Cu1 N1 C5 147.6(3) . . . . ?
N2 Cu1 N1 C5 48.8(3) . . . . ?
O1 Cu1 N2 C12 -15.5(3) . . . . ?
N3 Cu1 N2 C12 76.0(3) . . . . ?
N1 Cu1 N2 C12 -104.1(3) . . . . ?
N4 Cu1 N2 C12 161.7(3) . . . . ?
O1 Cu1 N2 C16 168.7(3) . . . . ?
N3 Cu1 N2 C16 -99.8(3) . . . . ?
N1 Cu1 N2 C16 80.2(3) . . . . ?
N4 Cu1 N2 C16 -14.1(4) . . . . ?
O1 Cu1 N3 C23 -159.0(3) . . . . ?
N1 Cu1 N3 C23 -70.3(5) . . . . ?
N4 Cu1 N3 C23 12.0(3) . . . . ?
N2 Cu1 N3 C23 109.5(3) . . . . ?
O1 Cu1 N3 C19 28.7(3) . . . . ?
N1 Cu1 N3 C19 117.3(4) . . . . ?
N4 Cu1 N3 C19 -160.4(3) . . . . ?
N2 Cu1 N3 C19 -62.8(3) . . . . ?
N3 Cu1 N4 C11 -143.0(3) . . . . ?
N1 Cu1 N4 C11 18.6(3) . . . . ?
N2 Cu1 N4 C11 120.1(3) . . . . ?
N3 Cu1 N4 C18 87.8(3) . . . . ?
N1 Cu1 N4 C18 -110.6(3) . . . . ?
N2 Cu1 N4 C18 -9.2(3) . . . . ?
N3 Cu1 N4 C24 -26.5(3) . . . . ?
N1 Cu1 N4 C24 135.2(3) . . . . ?
N2 Cu1 N4 C24 -123.4(3) . . . . ?
O2 Cu2 N5 C25 -29.5(3) . . . . ?
N7 Cu2 N5 C25 -117.4(5) . . . . ?
N8 Cu2 N5 C25 161.7(3) . . . . ?
N6 Cu2 N5 C25 64.1(3) . . . . ?
O2 Cu2 N5 C29 152.6(3) . . . . ?
N7 Cu2 N5 C29 64.6(6) . . . . ?
N8 Cu2 N5 C29 -16.2(3) . . . . ?
N6 Cu2 N5 C29 -113.8(3) . . . . ?
O2 Cu2 N6 C31 10.4(3) . . . . ?
N5 Cu2 N6 C31 -81.7(3) . . . . ?
N7 Cu2 N6 C31 98.8(3) . . . . ?
N8 Cu2 N6 C31 -165.5(3) . . . . ?
O2 Cu2 N6 C35 -165.8(3) . . . . ?
N5 Cu2 N6 C35 102.2(3) . . . . ?
N7 Cu2 N6 C35 -77.4(3) . . . . ?
N8 Cu2 N6 C35 18.3(3) . . . . ?
O2 Cu2 N7 C42 45.1(3) . . . . ?
N5 Cu2 N7 C42 133.5(5) . . . . ?
N8 Cu2 N7 C42 -147.2(3) . . . . ?
N6 Cu2 N7 C42 -48.0(3) . . . . ?
O2 Cu2 N7 C38 -133.2(3) . . . . ?
N5 Cu2 N7 C38 -44.7(7) . . . . ?
N8 Cu2 N7 C38 34.6(3) . . . . ?
N6 Cu2 N7 C38 133.7(3) . . . . ?
O2 Cu2 N8 C46 82.3(7) . . . . ?
N5 Cu2 N8 C46 147.2(3) . . . . ?
N7 Cu2 N8 C46 -17.1(3) . . . . ?
N6 Cu2 N8 C46 -117.1(3) . . . . ?
O2 Cu2 N8 C37 -151.5(5) . . . . ?
N5 Cu2 N8 C37 -86.6(3) . . . . ?
N7 Cu2 N8 C37 109.1(3) . . . . ?
N6 Cu2 N8 C37 9.1(3) . . . . ?
N5 Cu2 N8 C30 29.1(3) . . . . ?
N7 Cu2 N8 C30 -135.3(3) . . . . ?
N6 Cu2 N8 C30 124.7(3) . . . . ?
N10 Cu3 N9 C51 -62.9(6) . . . . ?
O3 Cu3 N9 C51 -151.5(3) . . . . ?
N12 Cu3 N9 C51 18.4(3) . . . . ?
N11 Cu3 N9 C51 114.0(3) . . . . ?
N10 Cu3 N9 C47 121.5(5) . . . . ?
O3 Cu3 N9 C47 32.9(3) . . . . ?
N12 Cu3 N9 C47 -157.2(4) . . . . ?
N11 Cu3 N9 C47 -61.6(4) . . . . ?
N9 Cu3 N10 C53 -129.0(5) . . . . ?
O3 Cu3 N10 C53 -40.4(3) . . . . ?
N12 Cu3 N10 C53 150.0(3) . . . . ?
N11 Cu3 N10 C53 54.1(3) . . . . ?
N9 Cu3 N10 C56 57.2(6) . . . . ?
O3 Cu3 N10 C56 145.8(3) . . . . ?
N12 Cu3 N10 C56 -23.8(3) . . . . ?
N11 Cu3 N10 C56 -119.8(3) . . . . ?
N9 Cu3 N11 C58 89.6(3) . . . . ?
N10 Cu3 N11 C58 -91.2(3) . . . . ?
O3 Cu3 N11 C58 -1.1(3) . . . . ?
N12 Cu3 N11 C58 177.9(3) . . . . ?
N9 Cu3 N11 C62 -103.1(3) . . . . ?
N10 Cu3 N11 C62 76.2(3) . . . . ?
O3 Cu3 N11 C62 166.3(3) . . . . ?
N12 Cu3 N11 C62 -14.7(4) . . . . ?
N9 Cu3 N12 C67 -142.3(4) . . . . ?
N10 Cu3 N12 C67 24.2(4) . . . . ?
N11 Cu3 N12 C67 119.1(4) . . . . ?
N9 Cu3 N12 C64 78.3(4) . . . . ?
N10 Cu3 N12 C64 -115.1(4) . . . . ?
N11 Cu3 N12 C64 -20.2(4) . . . . ?
N9 Cu3 N12 C52 -27.1(3) . . . . ?
N10 Cu3 N12 C52 139.4(3) . . . . ?
N11 Cu3 N12 C52 -125.7(3) . . . . ?
C9 N1 C5 C6 -0.3(6) . . . . ?
Cu1 N1 C5 C6 171.7(4) . . . . ?
N1 C5 C6 C7 1.0(8) . . . . ?
C5 C6 C7 C8 -1.8(8) . . . . ?
C6 C7 C8 C9 1.9(8) . . . . ?
C5 N1 C9 C8 0.3(6) . . . . ?
Cu1 N1 C9 C8 -171.7(4) . . . . ?
C5 N1 C9 C10 -179.2(4) . . . . ?
Cu1 N1 C9 C10 8.8(5) . . . . ?
C7 C8 C9 N1 -1.1(8) . . . . ?
C7 C8 C9 C10 178.4(5) . . . . ?
N1 C9 C10 C11 56.1(6) . . . . ?
C8 C9 C10 C11 -123.5(5) . . . . ?
C9 C10 C11 N4 -79.0(5) . . . . ?
C18 N4 C11 C10 158.8(3) . . . . ?
C24 N4 C11 C10 -83.5(4) . . . . ?
Cu1 N4 C11 C10 30.7(4) . . . . ?
C16 N2 C12 C13 -0.2(6) . . . . ?
Cu1 N2 C12 C13 -176.1(3) . . . . ?
N2 C12 C13 C14 -0.6(7) . . . . ?
C12 C13 C14 C15 1.1(6) . . . . ?
C13 C14 C15 C16 -0.8(7) . . . . ?
C12 N2 C16 C15 0.5(6) . . . . ?
Cu1 N2 C16 C15 176.3(3) . . . . ?
C12 N2 C16 C17 178.1(4) . . . . ?
Cu1 N2 C16 C17 -6.1(5) . . . . ?
C14 C15 C16 N2 0.0(7) . . . . ?
C14 C15 C16 C17 -177.4(4) . . . . ?
N2 C16 C17 C18 55.6(6) . . . . ?
C15 C16 C17 C18 -126.9(5) . . . . ?
C16 C17 C18 N4 -86.7(5) . . . . ?
C11 N4 C18 C17 -77.5(4) . . . . ?
C24 N4 C18 C17 164.8(4) . . . . ?
Cu1 N4 C18 C17 52.9(5) . . . . ?
C23 N3 C19 C20 0.3(6) . . . . ?
Cu1 N3 C19 C20 172.3(3) . . . . ?
N3 C19 C20 C21 -0.6(6) . . . . ?
C19 C20 C21 C22 1.0(7) . . . . ?
C20 C21 C22 C23 -1.2(7) . . . . ?
C19 N3 C23 C22 -0.5(6) . . . . ?
Cu1 N3 C23 C22 -173.3(3) . . . . ?
C19 N3 C23 C24 -179.7(4) . . . . ?
Cu1 N3 C23 C24 7.6(5) . . . . ?
C21 C22 C23 N3 1.0(7) . . . . ?
C21 C22 C23 C24 180.0(5) . . . . ?
N3 C23 C24 N4 -31.3(5) . . . . ?
C22 C23 C24 N4 149.7(4) . . . . ?
C11 N4 C24 C23 159.2(4) . . . . ?
C18 N4 C24 C23 -79.5(4) . . . . ?
Cu1 N4 C24 C23 37.2(4) . . . . ?
C29 N5 C25 C26 1.9(6) . . . . ?
Cu2 N5 C25 C26 -176.0(3) . . . . ?
N5 C25 C26 C27 -3.1(6) . . . . ?
C25 C26 C27 C28 1.7(6) . . . . ?
C26 C27 C28 C29 0.7(6) . . . . ?
C25 N5 C29 C28 0.6(5) . . . . ?
Cu2 N5 C29 C28 178.7(3) . . . . ?
C25 N5 C29 C30 179.1(3) . . . . ?
Cu2 N5 C29 C30 -2.9(4) . . . . ?
C27 C28 C29 N5 -1.9(6) . . . . ?
C27 C28 C29 C30 179.8(4) . . . . ?
N5 C29 C30 N8 28.5(5) . . . . ?
C28 C29 C30 N8 -153.2(4) . . . . ?
C46 N8 C30 C29 -161.0(3) . . . . ?
C37 N8 C30 C29 78.8(4) . . . . ?
Cu2 N8 C30 C29 -38.2(4) . . . . ?
C35 N6 C31 C32 -0.8(6) . . . . ?
Cu2 N6 C31 C32 -177.1(3) . . . . ?
N6 C31 C32 C33 1.2(7) . . . . ?
C31 C32 C33 C34 -0.3(7) . . . . ?
C32 C33 C34 C35 -0.8(7) . . . . ?
C31 N6 C35 C34 -0.4(6) . . . . ?
Cu2 N6 C35 C34 175.7(3) . . . . ?
C31 N6 C35 C36 -177.8(4) . . . . ?
Cu2 N6 C35 C36 -1.6(5) . . . . ?
C33 C34 C35 N6 1.2(7) . . . . ?
C33 C34 C35 C36 178.4(4) . . . . ?
N6 C35 C36 C37 -47.7(6) . . . . ?
C34 C35 C36 C37 135.0(5) . . . . ?
C46 N8 C37 C36 75.5(5) . . . . ?
C30 N8 C37 C36 -166.1(4) . . . . ?
Cu2 N8 C37 C36 -53.0(5) . . . . ?
C35 C36 C37 N8 84.3(6) . . . . ?
C42 N7 C38 C39 -0.6(6) . . . . ?
Cu2 N7 C38 C39 177.7(3) . . . . ?
C42 N7 C38 C45 -179.4(4) . . . . ?
Cu2 N7 C38 C45 -1.2(5) . . . . ?
N7 C38 C39 C40 2.1(7) . . . . ?
C45 C38 C39 C40 -179.1(4) . . . . ?
C38 C39 C40 C41 -2.4(7) . . . . ?
C39 C40 C41 C42 1.3(7) . . . . ?
C38 N7 C42 C41 -0.5(6) . . . . ?
Cu2 N7 C42 C41 -178.8(3) . . . . ?
C40 C41 C42 N7 0.2(6) . . . . ?
N7 C38 C45 C46 -59.6(5) . . . . ?
C39 C38 C45 C46 121.5(5) . . . . ?
C38 C45 C46 N8 77.8(5) . . . . ?
C37 N8 C46 C45 -156.5(4) . . . . ?
C30 N8 C46 C45 85.1(4) . . . . ?
Cu2 N8 C46 C45 -30.8(4) . . . . ?
C51 N9 C47 C48 0.7(7) . . . . ?
Cu3 N9 C47 C48 176.2(4) . . . . ?
N9 C47 C48 C49 -4.0(7) . . . . ?
C47 C48 C49 C50 4.2(7) . . . . ?
C48 C49 C50 C51 -1.3(7) . . . . ?
C47 N9 C51 C50 2.3(6) . . . . ?
Cu3 N9 C51 C50 -173.5(4) . . . . ?
C47 N9 C51 C52 176.8(4) . . . . ?
Cu3 N9 C51 C52 1.0(5) . . . . ?
C49 C50 C51 N9 -2.0(7) . . . . ?
C49 C50 C51 C52 -175.8(5) . . . . ?
C56 N10 C53 C54 -0.2(6) . . . . ?
Cu3 N10 C53 C54 -174.1(3) . . . . ?
N10 C53 C54 C55 2.1(6) . . . . ?
C53 C54 C55 C65 -1.8(6) . . . . ?
C53 N10 C56 C65 -1.9(6) . . . . ?
Cu3 N10 C56 C65 172.2(3) . . . . ?
C53 N10 C56 C66 175.9(4) . . . . ?
Cu3 N10 C56 C66 -10.0(5) . . . . ?
C62 N11 C58 C59 -1.5(7) . . . . ?
Cu3 N11 C58 C59 166.5(4) . . . . ?
N11 C58 C59 C60 -0.8(8) . . . . ?
C58 C59 C60 C61 2.5(8) . . . . ?
C59 C60 C61 C62 -2.1(7) . . . . ?
C58 N11 C62 C61 2.0(7) . . . . ?
Cu3 N11 C62 C61 -165.5(3) . . . . ?
C58 N11 C62 C63 -178.4(5) . . . . ?
Cu3 N11 C62 C63 14.2(6) . . . . ?
C60 C61 C62 N11 -0.2(7) . . . . ?
C60 C61 C62 C63 -179.9(5) . . . . ?
N11 C62 C63 C64 29.9(9) . . . . ?
C61 C62 C63 C64 -150.4(6) . . . . ?
C54 C55 C65 C56 -0.3(6) . . . . ?
N10 C56 C65 C55 2.2(6) . . . . ?
C66 C56 C65 C55 -175.5(5) . . . . ?
N9 C51 C52 N12 -25.8(6) . . . . ?
C50 C51 C52 N12 148.4(5) . . . . ?
C67 N12 C52 C51 164.4(5) . . . . ?
C64 N12 C52 C51 -76.3(5) . . . . ?
Cu3 N12 C52 C51 34.9(4) . . . . ?
C62 C63 C64 N12 -76.6(8) . . . . ?
C67 N12 C64 C63 -82.6(6) . . . . ?
C52 N12 C64 C63 164.6(4) . . . . ?
Cu3 N12 C64 C63 61.5(5) . . . . ?
N10 C56 C66 C67 72.4(6) . . . . ?
C65 C56 C66 C67 -109.9(6) . . . . ?
C56 C66 C67 N12 -70.1(7) . . . . ?
C64 N12 C67 C66 151.8(5) . . . . ?
C52 N12 C67 C66 -97.5(5) . . . . ?
Cu3 N12 C67 C66 14.4(7) . . . . ?
